data_7203241
loop_
_publ_author_name
'Bond, Andrew D.'

_publ_section_title
;
 Inversion of the melting point alternation in n-alkyl carboxylic acids
 by co-crystallization with pyrazine
;
_journal_issue 4
_journal_name_full CrystEngComm
_journal_page_first 333
_journal_paper_doi 10.1039/b517513e
_journal_volume 8
_journal_year 2006
_chemical_formula_moiety '(C11 H22 O2)2, C4 H4 N2'
_chemical_formula_sum 'C26 H48 N2 O4'
_chemical_formula_weight 452.66
_chemical_name_common '1:2 pyrazine/undecanoic acid'
_space_group_IT_number 2
_symmetry_cell_setting triclinic
_symmetry_space_group_name_Hall '-P 1'
_symmetry_space_group_name_H-M 'P -1'
_atom_sites_solution_hydrogens geom
_atom_sites_solution_primary direct
_atom_sites_solution_secondary difmap
_cell_angle_alpha 84.785(3)
_cell_angle_beta 90.874(2)
_cell_angle_gamma 75.585(3)
_cell_formula_units_Z 1
_cell_length_a 5.4567(3)
_cell_length_b 6.8657(5)
_cell_length_c 18.9798(12)
_cell_measurement_reflns_used 12926
_cell_measurement_temperature 180(2)
_cell_measurement_theta_max 27.48
_cell_measurement_theta_min 1.00
_cell_volume 685.30(8)
_computing_cell_refinement 'SAINT v.7.06a (Bruker, 2003)'
_computing_data_collection 'APEX2 v.1.0-8 (Bruker-Nonius, 2003)'
_computing_data_reduction 'SAINT v.7.06a (Bruker, 2003)'
_computing_molecular_graphics 'SHELXTL v.6.10 (Sheldrick, 2000)'
_computing_publication_material 'SHELXTL v.6.10 (Sheldrick, 2000)'
_computing_structure_refinement 'SHELXTL v.6.10 (Sheldrick, 2000)'
_computing_structure_solution 'SHELXTL v.6.10 (Sheldrick, 2000)'
_diffrn_ambient_temperature 180(2)
_diffrn_measured_fraction_theta_full 0.923
_diffrn_measured_fraction_theta_max 0.923
_diffrn_measurement_device_type 'Bruker-Nonius X8APEX-II CCD'
_diffrn_measurement_method 'thin-slice \w and \f scans'
_diffrn_radiation_monochromator graphite
_diffrn_radiation_source 'fine-focus sealed tube'
_diffrn_radiation_type MoK\a
_diffrn_radiation_wavelength 0.71073
_diffrn_reflns_av_R_equivalents 0.0454
_diffrn_reflns_av_sigmaI/netI 0.0593
_diffrn_reflns_limit_h_max 7
_diffrn_reflns_limit_h_min -7
_diffrn_reflns_limit_k_max 8
_diffrn_reflns_limit_k_min -8
_diffrn_reflns_limit_l_max 21
_diffrn_reflns_limit_l_min -24
_diffrn_reflns_number 4963
_diffrn_reflns_theta_full 27.35
_diffrn_reflns_theta_max 27.35
_diffrn_reflns_theta_min 3.58
_diffrn_standards_number 0
_exptl_absorpt_coefficient_mu 0.073
_exptl_absorpt_correction_T_max 0.979
_exptl_absorpt_correction_T_min 0.979
_exptl_absorpt_correction_type none
_exptl_crystal_colour colourless
_exptl_crystal_density_diffrn 1.097
_exptl_crystal_density_method 'not measured'
_exptl_crystal_description cylinder
_exptl_crystal_F_000 250
_exptl_crystal_size_max 0.35
_exptl_crystal_size_rad 0.15
_refine_diff_density_max 0.174
_refine_diff_density_min -0.189
_refine_diff_density_rms 0.037
_refine_ls_extinction_method none
_refine_ls_goodness_of_fit_ref 1.084
_refine_ls_hydrogen_treatment mixed
_refine_ls_matrix_type full
_refine_ls_number_parameters 149
_refine_ls_number_reflns 2853
_refine_ls_number_restraints 1
_refine_ls_restrained_S_all 1.084
_refine_ls_R_factor_all 0.0900
_refine_ls_R_factor_gt 0.0637
_refine_ls_shift/su_max 0.000
_refine_ls_shift/su_mean 0.000
_refine_ls_structure_factor_coef Fsqd
_refine_ls_weighting_details 'calc w=1/[\s^2^(Fo^2^)+(0.0542P)^2^+0.3244P] where P=(Fo^2^+2Fc^2^)/3'
_refine_ls_weighting_scheme calc
_refine_ls_wR_factor_gt 0.1475
_refine_ls_wR_factor_ref 0.1667
_reflns_number_gt 2096
_reflns_number_total 2853
_reflns_threshold_expression I>2\s(I)
_cod_data_source_file b517513e.txt
_cod_data_source_block C11
_cod_database_code 7203241

loop_
_symmetry_equiv_pos_as_xyz
'x, y, z'
'-x, -y, -z'

loop_
_atom_site_label
_atom_site_type_symbol
_atom_site_fract_x
_atom_site_fract_y
_atom_site_fract_z
_atom_site_U_iso_or_equiv
_atom_site_adp_type
_atom_site_occupancy
_atom_site_symmetry_multiplicity
_atom_site_calc_flag
_atom_site_refinement_flags
_atom_site_disorder_assembly
_atom_site_disorder_group
O1 O -0.3785(3) 0.6410(2) 0.11313(9) 0.0485(4) Uani 1 1 d D . .
H1 H -0.510(4) 0.714(4) 0.0891(13) 0.073 Uiso 1 1 d D . .
O2 O -0.5710(3) 0.3952(2) 0.10039(9) 0.0481(4) Uani 1 1 d . . .
C1 C -0.3964(3) 0.4513(3) 0.12355(10) 0.0327(4) Uani 1 1 d . . .
C2 C -0.1752(3) 0.3201(3) 0.16804(10) 0.0339(4) Uani 1 1 d . . .
H2A H -0.1717 0.3754 0.2143 0.041 Uiso 1 1 calc R . .
H2B H -0.0171 0.3285 0.1445 0.041 Uiso 1 1 calc R . .
C3 C -0.1772(3) 0.0987(3) 0.18131(10) 0.0330(4) Uani 1 1 d . . .
H3A H -0.1797 0.0409 0.1355 0.040 Uiso 1 1 calc R . .
H3B H -0.3324 0.0875 0.2060 0.040 Uiso 1 1 calc R . .
C4 C 0.0552(4) -0.0209(3) 0.22614(11) 0.0367(4) Uani 1 1 d . . .
H4A H 0.2090 -0.0079 0.2011 0.044 Uiso 1 1 calc R . .
H4B H 0.0573 0.0398 0.2714 0.044 Uiso 1 1 calc R . .
C5 C 0.0671(4) -0.2446(3) 0.24230(11) 0.0369(4) Uani 1 1 d . . .
H5A H 0.0792 -0.3086 0.1974 0.044 Uiso 1 1 calc R . .
H5B H -0.0915 -0.2587 0.2644 0.044 Uiso 1 1 calc R . .
C6 C 0.2918(4) -0.3553(3) 0.29159(11) 0.0375(5) Uani 1 1 d . . .
H6A H 0.4498 -0.3409 0.2692 0.045 Uiso 1 1 calc R . .
H6B H 0.2800 -0.2895 0.3362 0.045 Uiso 1 1 calc R . .
C7 C 0.3088(4) -0.5793(3) 0.30944(11) 0.0377(5) Uani 1 1 d . . .
H7A H 0.3259 -0.6463 0.2651 0.045 Uiso 1 1 calc R . .
H7B H 0.1491 -0.5942 0.3307 0.045 Uiso 1 1 calc R . .
C8 C 0.5301(4) -0.6863(3) 0.36035(11) 0.0390(5) Uani 1 1 d . . .
H8A H 0.5118 -0.6199 0.4048 0.047 Uiso 1 1 calc R . .
H8B H 0.6894 -0.6698 0.3392 0.047 Uiso 1 1 calc R . .
C9 C 0.5509(4) -0.9111(3) 0.37802(11) 0.0386(5) Uani 1 1 d . . .
H9A H 0.3925 -0.9281 0.3996 0.046 Uiso 1 1 calc R . .
H9B H 0.5686 -0.9778 0.3336 0.046 Uiso 1 1 calc R . .
C10 C 0.7737(4) -1.0152(3) 0.42848(12) 0.0475(5) Uani 1 1 d . . .
H10A H 0.7543 -0.9495 0.4731 0.057 Uiso 1 1 calc R . .
H10B H 0.9315 -0.9958 0.4072 0.057 Uiso 1 1 calc R . .
C11 C 0.7994(5) -1.2403(3) 0.44570(13) 0.0591(7) Uani 1 1 d . . .
H11A H 0.9450 -1.2973 0.4786 0.089 Uiso 1 1 calc R . .
H11B H 0.8248 -1.3076 0.4020 0.089 Uiso 1 1 calc R . .
H11C H 0.6451 -1.2610 0.4675 0.089 Uiso 1 1 calc R . .
N1A N -0.7840(3) 0.8854(2) 0.03725(8) 0.0359(4) Uani 1 1 d . . .
C1A C -0.9602(4) 0.8015(3) 0.01408(10) 0.0365(4) Uani 1 1 d . . .
H1AA H -0.9378 0.6598 0.0235 0.044 Uiso 1 1 calc R . .
C2A C -0.8233(4) 1.0847(3) 0.02354(11) 0.0367(4) Uani 1 1 d . . .
H2AA H -0.7017 1.1500 0.0397 0.044 Uiso 1 1 calc R . .

loop_
_atom_site_aniso_label
_atom_site_aniso_U_11
_atom_site_aniso_U_22
_atom_site_aniso_U_33
_atom_site_aniso_U_23
_atom_site_aniso_U_13
_atom_site_aniso_U_12
O1 0.0388(8) 0.0322(7) 0.0718(11) 0.0122(7) -0.0203(7) -0.0112(6)
O2 0.0393(8) 0.0337(8) 0.0701(10) 0.0010(7) -0.0177(7) -0.0104(6)
C1 0.0283(9) 0.0296(9) 0.0391(10) -0.0006(7) -0.0007(7) -0.0060(7)
C2 0.0300(9) 0.0288(9) 0.0414(10) 0.0003(7) -0.0053(8) -0.0062(7)
C3 0.0292(9) 0.0300(9) 0.0388(10) -0.0002(7) -0.0018(7) -0.0068(7)
C4 0.0317(9) 0.0290(9) 0.0473(11) 0.0012(8) -0.0050(8) -0.0059(7)
C5 0.0327(10) 0.0285(9) 0.0474(11) 0.0002(8) -0.0045(8) -0.0058(7)
C6 0.0328(10) 0.0301(9) 0.0473(11) 0.0010(8) -0.0051(8) -0.0056(8)
C7 0.0335(10) 0.0311(10) 0.0467(11) 0.0003(8) -0.0050(8) -0.0068(8)
C8 0.0362(10) 0.0346(10) 0.0441(11) 0.0023(8) -0.0063(8) -0.0077(8)
C9 0.0388(10) 0.0327(10) 0.0419(11) 0.0019(8) -0.0040(8) -0.0067(8)
C10 0.0461(12) 0.0407(11) 0.0490(13) 0.0067(9) -0.0098(10) -0.0030(9)
C11 0.0676(16) 0.0407(12) 0.0587(15) 0.0070(10) -0.0068(12) 0.0009(11)
N1A 0.0313(8) 0.0337(9) 0.0406(9) -0.0006(7) -0.0019(6) -0.0054(7)
C1A 0.0333(10) 0.0302(9) 0.0446(11) -0.0009(8) -0.0004(8) -0.0066(8)
C2A 0.0324(9) 0.0343(10) 0.0441(11) -0.0044(8) -0.0019(8) -0.0096(8)

loop_
_atom_type_symbol
_atom_type_description
_atom_type_scat_dispersion_real
_atom_type_scat_dispersion_imag
_atom_type_scat_source
C C 0.0033 0.0016 'International Tables Vol C Tables 4.2.6.8 and 6.1.1.4'
H H 0.0000 0.0000 'International Tables Vol C Tables 4.2.6.8 and 6.1.1.4'
N N 0.0061 0.0033 'International Tables Vol C Tables 4.2.6.8 and 6.1.1.4'
O O 0.0106 0.0060 'International Tables Vol C Tables 4.2.6.8 and 6.1.1.4'

loop_
_geom_angle_atom_site_label_1
_geom_angle_atom_site_label_2
_geom_angle_atom_site_label_3
_geom_angle
_geom_angle_site_symmetry_1
_geom_angle_site_symmetry_3
_geom_angle_publ_flag
C1 O1 H1 109.8(19) . . ?
O2 C1 O1 123.12(16) . . ?
O2 C1 C2 125.35(17) . . ?
O1 C1 C2 111.53(15) . . ?
C1 C2 C3 115.12(15) . . ?
C1 C2 H2A 108.5 . . ?
C3 C2 H2A 108.5 . . ?
C1 C2 H2B 108.5 . . ?
C3 C2 H2B 108.5 . . ?
H2A C2 H2B 107.5 . . ?
C2 C3 C4 110.95(15) . . ?
C2 C3 H3A 109.4 . . ?
C4 C3 H3A 109.4 . . ?
C2 C3 H3B 109.4 . . ?
C4 C3 H3B 109.4 . . ?
H3A C3 H3B 108.0 . . ?
C5 C4 C3 114.33(15) . . ?
C5 C4 H4A 108.7 . . ?
C3 C4 H4A 108.7 . . ?
C5 C4 H4B 108.7 . . ?
C3 C4 H4B 108.7 . . ?
H4A C4 H4B 107.6 . . ?
C4 C5 C6 112.62(15) . . ?
C4 C5 H5A 109.1 . . ?
C6 C5 H5A 109.1 . . ?
C4 C5 H5B 109.1 . . ?
C6 C5 H5B 109.1 . . ?
H5A C5 H5B 107.8 . . ?
C7 C6 C5 114.13(16) . . ?
C7 C6 H6A 108.7 . . ?
C5 C6 H6A 108.7 . . ?
C7 C6 H6B 108.7 . . ?
C5 C6 H6B 108.7 . . ?
H6A C6 H6B 107.6 . . ?
C6 C7 C8 113.43(16) . . ?
C6 C7 H7A 108.9 . . ?
C8 C7 H7A 108.9 . . ?
C6 C7 H7B 108.9 . . ?
C8 C7 H7B 108.9 . . ?
H7A C7 H7B 107.7 . . ?
C7 C8 C9 113.94(16) . . ?
C7 C8 H8A 108.8 . . ?
C9 C8 H8A 108.8 . . ?
C7 C8 H8B 108.8 . . ?
C9 C8 H8B 108.8 . . ?
H8A C8 H8B 107.7 . . ?
C10 C9 C8 113.10(17) . . ?
C10 C9 H9A 109.0 . . ?
C8 C9 H9A 109.0 . . ?
C10 C9 H9B 109.0 . . ?
C8 C9 H9B 109.0 . . ?
H9A C9 H9B 107.8 . . ?
C9 C10 C11 113.73(19) . . ?
C9 C10 H10A 108.8 . . ?
C11 C10 H10A 108.8 . . ?
C9 C10 H10B 108.8 . . ?
C11 C10 H10B 108.8 . . ?
H10A C10 H10B 107.7 . . ?
C10 C11 H11A 109.5 . . ?
C10 C11 H11B 109.5 . . ?
H11A C11 H11B 109.5 . . ?
C10 C11 H11C 109.5 . . ?
H11A C11 H11C 109.5 . . ?
H11B C11 H11C 109.5 . . ?
C1A N1A C2A 117.29(16) . . ?
N1A C1A C2A 121.81(18) . 2_375 ?
N1A C1A H1AA 119.1 . . ?
C2A C1A H1AA 119.1 2_375 . ?
N1A C2A C1A 120.90(17) . 2_375 ?
N1A C2A H2AA 119.6 . . ?
C1A C2A H2AA 119.6 2_375 . ?

loop_
_geom_bond_atom_site_label_1
_geom_bond_atom_site_label_2
_geom_bond_distance
_geom_bond_site_symmetry_2
_geom_bond_publ_flag
O1 C1 1.328(2) . ?
O1 H1 0.861(10) . ?
O2 C1 1.204(2) . ?
C1 C2 1.507(2) . ?
C2 C3 1.521(2) . ?
C2 H2A 0.9900 . ?
C2 H2B 0.9900 . ?
C3 C4 1.526(2) . ?
C3 H3A 0.9900 . ?
C3 H3B 0.9900 . ?
C4 C5 1.523(2) . ?
C4 H4A 0.9900 . ?
C4 H4B 0.9900 . ?
C5 C6 1.526(2) . ?
C5 H5A 0.9900 . ?
C5 H5B 0.9900 . ?
C6 C7 1.524(2) . ?
C6 H6A 0.9900 . ?
C6 H6B 0.9900 . ?
C7 C8 1.525(2) . ?
C7 H7A 0.9900 . ?
C7 H7B 0.9900 . ?
C8 C9 1.525(3) . ?
C8 H8A 0.9900 . ?
C8 H8B 0.9900 . ?
C9 C10 1.521(3) . ?
C9 H9A 0.9900 . ?
C9 H9B 0.9900 . ?
C10 C11 1.521(3) . ?
C10 H10A 0.9900 . ?
C10 H10B 0.9900 . ?
C11 H11A 0.9800 . ?
C11 H11B 0.9800 . ?
C11 H11C 0.9800 . ?
N1A C1A 1.326(2) . ?
N1A C2A 1.332(2) . ?
C1A C2A 1.389(3) 2_375 ?
C1A H1AA 0.9500 . ?
C2A C1A 1.389(3) 2_375 ?
C2A H2AA 0.9500 . ?

loop_
_geom_torsion_atom_site_label_1
_geom_torsion_atom_site_label_2
_geom_torsion_atom_site_label_3
_geom_torsion_atom_site_label_4
_geom_torsion
_geom_torsion_site_symmetry_1
_geom_torsion_site_symmetry_2
_geom_torsion_site_symmetry_3
_geom_torsion_site_symmetry_4
_geom_torsion_publ_flag
O2 C1 C2 C3 2.0(3) . . . . ?
O1 C1 C2 C3 -178.69(16) . . . . ?
C1 C2 C3 C4 179.48(16) . . . . ?
C2 C3 C4 C5 179.65(17) . . . . ?
C3 C4 C5 C6 -175.81(17) . . . . ?
C4 C5 C6 C7 179.55(17) . . . . ?
C5 C6 C7 C8 -178.41(17) . . . . ?
C6 C7 C8 C9 -179.39(17) . . . . ?
C7 C8 C9 C10 179.63(18) . . . . ?
C8 C9 C10 C11 -179.08(19) . . . . ?
C2A N1A C1A C2A 0.6(3) . . . 2_375 ?
C1A N1A C2A C1A -0.6(3) . . . 2_375 ?
